data_1522857
loop_
_publ_author_name
'Schubert, K.'
'Panday, P.K.'
'Biswas, T.K.'
'Bhan, S.'
'Frank, K.'

_publ_section_title
;
 Einige Strukturdaten metallischer Phasen, 13. Mitteilung
;
_journal_name_full Naturwissenschaften
_journal_page_first 542
_journal_page_last 543
_journal_volume 55
_journal_year 1968
_chemical_formula_sum 'Pd13 Tl9'
_space_group_IT_number 164
_symmetry_space_group_name_Hall '-P 3 2"'
_symmetry_space_group_name_H-M 'P -3 m 1'
_cell_angle_alpha 90
_cell_angle_beta 90
_cell_angle_gamma 120
_cell_formula_units_Z 1
_cell_length_a 8.958
_cell_length_b 8.958
_cell_length_c 5.623
_cell_volume 390.770
_citation_journal_id_ASTM NATWAY
_cod_data_source_file Schubert_NATWAY_1968_1789.cif
_cod_data_source_block Pd13Tl9
_cod_original_cell_volume 390.7697
_cod_database_code 1522857

loop_
_symmetry_equiv_pos_as_xyz
x,y,z
-y,x-y,z
-x+y,-x,z
y,x,-z
-x,-x+y,-z
x-y,-y,-z
-x,-y,-z
y,-x+y,-z
x-y,x,-z
-y,-x,z
x,x-y,z
-x+y,y,z

loop_
_atom_site_label
_atom_site_type_symbol
_atom_site_fract_x
_atom_site_fract_y
_atom_site_fract_z
_atom_site_occupancy
_atom_site_U_iso_or_equiv
Pd3 Pd 0.5 0 0.5 1 0.0
Tl2 Tl 0.3333 0.6667 0.75 1 0.0
Tl1 Tl 0 0 0.5 1 0.0
Pd4 Pd 0.172 0.828 0.75 1 0.0
Pd2 Pd 0.5 0 0 1 0.0
Tl3 Tl 0.202 0.798 0.25 1 0.0
Pd1 Pd 0 0 0 1 0.0
